data_7124194
loop_
_publ_author_name
'Kiernicki, John J.'
'Norwine, Emily E.'
'Zeller, Matthias'
'Szymczak, Nathaniel K.'

_publ_section_title
;
 Tetrahedral iron featuring an appended Lewis acid: distinct pathways for
 the reduction of hydroxylamine and hydrazine
;
_journal_name_full 'Chemical Communications'
_journal_paper_doi 10.1039/C9CC05720J
_journal_year 2019
_chemical_formula_moiety 'C48 H76 B2 Br4 N8 Zn2, 0.374(C H2 Cl2)'
_chemical_formula_sum 'C48.37 H76.75 B2 Br4 Cl0.75 N8 Zn2'
_chemical_formula_weight 1268.96
_space_group_crystal_system triclinic
_space_group_IT_number 2
_space_group_name_Hall '-P 1'
_space_group_name_H-M_alt 'P -1'
_symmetry_space_group_name_Hall '-P 1'
_symmetry_space_group_name_H-M 'P -1'
_atom_sites_solution_hydrogens geom
_atom_sites_solution_primary direct
_atom_sites_solution_secondary difmap
_audit_creation_method SHELXL-2018/3
_audit_update_record
;
2019-07-17 deposited with the CCDC.    2019-08-29 downloaded from the CCDC.
;
_cell_angle_alpha 70.5598(17)
_cell_angle_beta 69.5099(18)
_cell_angle_gamma 65.6987(17)
_cell_formula_units_Z 2
_cell_length_a 14.0158(5)
_cell_length_b 14.8791(6)
_cell_length_c 15.8974(6)
_cell_measurement_reflns_used 9883
_cell_measurement_temperature 150(2)
_cell_measurement_theta_max 74.3179
_cell_measurement_theta_min 3.0429
_cell_volume 2760.31(19)
_computing_cell_refinement 'SAINT V8.38A (Bruker, 2016)'
_computing_data_collection 'Apex3 v2017.3-0 (Bruker, 2017)'
_computing_data_reduction 'SAINT V8.38A (Bruker, 2016)'
_computing_structure_refinement
;  
SHELXL-2018/3 (Sheldrick, 2015, 2018), 
SHELXLE Rev937 (H\"ubschle et al., 2011)
;
_computing_structure_solution 'SHELXS-97 (Sheldrick, 2008)'
_diffrn_ambient_temperature 150(2)
_diffrn_measured_fraction_theta_full 0.980
_diffrn_measured_fraction_theta_max 0.960
_diffrn_measurement_device_type 'Bruker AXS D8 Quest CMOS diffractometer'
_diffrn_measurement_method 'omega and phi scans'
_diffrn_radiation_monochromator 'laterally graded multilayer (Goebel) mirror'
_diffrn_radiation_type CuK\a
_diffrn_radiation_wavelength 1.54178
_diffrn_reflns_av_R_equivalents 0.0926
_diffrn_reflns_av_unetI/netI 0.1012
_diffrn_reflns_Laue_measured_fraction_full 0.980
_diffrn_reflns_Laue_measured_fraction_max 0.960
_diffrn_reflns_limit_h_max 17
_diffrn_reflns_limit_h_min -16
_diffrn_reflns_limit_k_max 18
_diffrn_reflns_limit_k_min -17
_diffrn_reflns_limit_l_max 19
_diffrn_reflns_limit_l_min 0
_diffrn_reflns_number 54688
_diffrn_reflns_point_group_measured_fraction_full 0.980
_diffrn_reflns_point_group_measured_fraction_max 0.960
_diffrn_reflns_theta_full 67.679
_diffrn_reflns_theta_max 74.825
_diffrn_reflns_theta_min 3.043
_diffrn_source 'I-mu-S microsource X-ray tube'
_exptl_absorpt_coefficient_mu 5.095
_exptl_absorpt_correction_T_max 0.753816
_exptl_absorpt_correction_T_min 0.508514
_exptl_absorpt_correction_type multi-scan
_exptl_absorpt_process_details
;
TWINABS 2012/1: Krause, L., Herbst-Irmer, R., Sheldrick G.M. & Stalke D.
(2015). J. Appl. Cryst. 48 3-10.
;
_exptl_crystal_colour colourless
_exptl_crystal_density_diffrn 1.527
_exptl_crystal_description needle
_exptl_crystal_F_000 1291
_exptl_crystal_recrystallization_method 'Re-crystallisation from solvent'
_exptl_crystal_size_max 0.440
_exptl_crystal_size_mid 0.030
_exptl_crystal_size_min 0.020
_refine_diff_density_max 1.404
_refine_diff_density_min -1.399
_refine_diff_density_rms 0.136
_refine_ls_extinction_method none
_refine_ls_goodness_of_fit_ref 1.057
_refine_ls_hydrogen_treatment constr
_refine_ls_matrix_type full
_refine_ls_number_parameters 642
_refine_ls_number_reflns 21498
_refine_ls_number_restraints 66
_refine_ls_restrained_S_all 1.056
_refine_ls_R_factor_all 0.0744
_refine_ls_R_factor_gt 0.0592
_refine_ls_shift/su_max 0.000
_refine_ls_shift/su_mean 0.000
_refine_ls_structure_factor_coef Fsqd
_refine_ls_weighting_details 'w=1/[\s^2^(Fo^2^)+(0.1016P)^2^] where P=(Fo^2^+2Fc^2^)/3'
_refine_ls_weighting_scheme calc
_refine_ls_wR_factor_gt 0.1760
_refine_ls_wR_factor_ref 0.1907
_reflns_Friedel_coverage 0.000
_reflns_number_gt 16450
_reflns_number_total 21498
_reflns_threshold_expression 'I > 2\s(I)'
_cod_data_source_file c9cc05720j2.cif
_cod_data_source_block JK4288_0m
_cod_database_code 7124194
_shelx_shelxl_version_number 2018/3
_shelx_space_group_comment
;
The symmetry employed for this shelxl refinement is uniquely defined
by the following loop, which should always be used as a source of
symmetry information in preference to the above space-group names.
They are only intended as comments.
;
_shelx_estimated_absorpt_t_min 0.213
_shelx_estimated_absorpt_t_max 0.905

loop_
_space_group_symop_operation_xyz
'x, y, z'
'-x, -y, -z'

loop_
_atom_site_label
_atom_site_type_symbol
_atom_site_fract_x
_atom_site_fract_y
_atom_site_fract_z
_atom_site_U_iso_or_equiv
_atom_site_adp_type
_atom_site_occupancy
_atom_site_site_symmetry_order
_atom_site_calc_flag
_atom_site_refinement_flags_posn
_atom_site_refinement_flags_adp
_atom_site_refinement_flags_occupancy
_atom_site_disorder_assembly
_atom_site_disorder_group
C1 C 0.2163(5) 0.7190(4) -0.1246(4) 0.0418(13) Uani 1 1 d . . . . .
H1A H 0.215669 0.746913 -0.189672 0.063 Uiso 1 1 calc R U . . .
H1B H 0.228733 0.765483 -0.101353 0.063 Uiso 1 1 calc R U . . .
H1C H 0.146615 0.710061 -0.089172 0.063 Uiso 1 1 calc R U . . .
C2 C 0.3056(4) 0.6179(4) -0.1147(4) 0.0332(11) Uani 1 1 d . . . . .
C3 C 0.3760(5) 0.5783(4) -0.1893(4) 0.0374(12) Uani 1 1 d . . . . .
H3 H 0.368555 0.614299 -0.249689 0.045 Uiso 1 1 calc R U . . .
C4 C 0.4568(5) 0.4872(4) -0.1767(4) 0.0358(12) Uani 1 1 d . . . . .
H4 H 0.505664 0.459918 -0.228174 0.043 Uiso 1 1 calc R U . . .
C5 C 0.4667(4) 0.4348(4) -0.0878(4) 0.0305(11) Uani 1 1 d . . . . .
H5 H 0.522165 0.371495 -0.077129 0.037 Uiso 1 1 calc R U . . .
C6 C 0.3938(4) 0.4776(3) -0.0159(3) 0.0248(9) Uani 1 1 d . . . . .
C7 C 0.3927(4) 0.4273(3) 0.0811(3) 0.0244(9) Uani 1 1 d . . . . .
C8 C 0.4564(4) 0.3352(3) 0.1227(3) 0.0263(10) Uani 1 1 d . . . . .
H8 H 0.518327 0.288242 0.092641 0.032 Uiso 1 1 calc R U . . .
C9 C 0.4119(4) 0.3248(3) 0.2170(4) 0.0253(10) Uani 1 1 d . . . . .
C10 C 0.4443(5) 0.2334(4) 0.2934(4) 0.0340(12) Uani 1 1 d . . . . .
C11 C 0.3600(5) 0.1808(4) 0.3288(4) 0.0387(13) Uani 1 1 d . . . . .
H11A H 0.355202 0.160811 0.278013 0.058 Uiso 1 1 calc R U . . .
H11B H 0.289519 0.227326 0.354194 0.058 Uiso 1 1 calc R U . . .
H11C H 0.380950 0.120672 0.377068 0.058 Uiso 1 1 calc R U . . .
C12 C 0.5524(5) 0.1596(4) 0.2531(4) 0.0438(14) Uani 1 1 d . . . . .
H12A H 0.546383 0.142284 0.201209 0.066 Uiso 1 1 calc R U . . .
H12B H 0.571810 0.098042 0.300502 0.066 Uiso 1 1 calc R U . . .
H12C H 0.608391 0.191073 0.231558 0.066 Uiso 1 1 calc R U . . .
C13 C 0.4562(6) 0.2613(5) 0.3731(4) 0.0456(15) Uani 1 1 d . . . . .
H13A H 0.509134 0.296512 0.349343 0.068 Uiso 1 1 calc R U . . .
H13B H 0.480711 0.199640 0.418825 0.068 Uiso 1 1 calc R U . . .
H13C H 0.386192 0.305597 0.401899 0.068 Uiso 1 1 calc R U . . .
C14 C 0.2456(4) 0.4442(4) 0.3101(4) 0.0309(11) Uani 1 1 d . . . . .
H14A H 0.243909 0.384119 0.361280 0.037 Uiso 1 1 calc R U . . .
H14B H 0.173058 0.476759 0.297665 0.037 Uiso 1 1 calc R U . . .
C15 C 0.2699(4) 0.5178(4) 0.3401(4) 0.0306(11) Uani 1 1 d . . . . .
H15A H 0.270030 0.578857 0.289911 0.037 Uiso 1 1 calc R U . . .
H15B H 0.342447 0.485938 0.352527 0.037 Uiso 1 1 calc R U . . .
C16 C 0.1853(5) 0.5481(4) 0.4268(4) 0.0345(12) Uani 1 1 d . . . . .
H16A H 0.182063 0.485569 0.474180 0.041 Uiso 1 1 calc R U . . .
H16B H 0.113992 0.582314 0.411985 0.041 Uiso 1 1 calc R U . . .
C17 C 0.3230(5) 0.5855(4) 0.4885(4) 0.0416(13) Uani 1 1 d . . . . .
H17 H 0.377718 0.576401 0.428706 0.050 Uiso 1 1 calc R U . . .
C18 C 0.3408(6) 0.4822(5) 0.5570(5) 0.0570(18) Uani 1 1 d . . . . .
H18A H 0.344682 0.431913 0.526885 0.068 Uiso 1 1 calc R U . . .
H18B H 0.411513 0.461019 0.570935 0.068 Uiso 1 1 calc R U . . .
C19 C 0.2535(8) 0.4801(5) 0.6481(5) 0.070(2) Uani 1 1 d . . . . .
H19A H 0.268265 0.508100 0.688858 0.084 Uiso 1 1 calc R U . . .
H19B H 0.259762 0.408724 0.678508 0.084 Uiso 1 1 calc R U . . .
C20 C 0.1366(7) 0.5387(5) 0.6398(5) 0.061(2) Uani 1 1 d . . . . .
H20A H 0.090580 0.550663 0.701163 0.073 Uiso 1 1 calc R U . . .
H20B H 0.111707 0.495318 0.622699 0.073 Uiso 1 1 calc R U . . .
C21 C 0.1181(6) 0.6415(4) 0.5695(4) 0.0423(14) Uani 1 1 d . . . . .
H21 H 0.043182 0.666166 0.561441 0.051 Uiso 1 1 calc R U . . .
C22 C 0.1315(6) 0.7223(5) 0.6013(5) 0.0516(17) Uani 1 1 d . . . . .
H22A H 0.108026 0.788527 0.558849 0.062 Uiso 1 1 calc R U . . .
H22B H 0.082741 0.727783 0.663265 0.062 Uiso 1 1 calc R U . . .
C23 C 0.2452(7) 0.7016(6) 0.6053(6) 0.064(2) Uani 1 1 d . . . . .
H23A H 0.259217 0.649639 0.661819 0.077 Uiso 1 1 calc R U . . .
H23B H 0.249386 0.764202 0.610589 0.077 Uiso 1 1 calc R U . . .
C24 C 0.3351(6) 0.6654(5) 0.5224(5) 0.0534(17) Uani 1 1 d . . . . .
H24A H 0.405173 0.636855 0.539107 0.064 Uiso 1 1 calc R U . . .
H24B H 0.337483 0.724897 0.470724 0.064 Uiso 1 1 calc R U . . .
C25 C 0.7130(5) 0.7762(4) 0.1985(4) 0.0424(13) Uani 1 1 d . . . . .
H25A H 0.673728 0.734325 0.199510 0.064 Uiso 1 1 calc R U . . .
H25B H 0.693842 0.788922 0.259969 0.064 Uiso 1 1 calc R U . . .
H25C H 0.790934 0.740783 0.180388 0.064 Uiso 1 1 calc R U . . .
C26 C 0.6834(4) 0.8743(4) 0.1311(4) 0.0328(11) Uani 1 1 d . . . . .
C27 C 0.7581(5) 0.9095(4) 0.0574(4) 0.0392(13) Uani 1 1 d . . . . .
H27 H 0.832876 0.871147 0.048552 0.047 Uiso 1 1 calc R U . . .
C28 C 0.7241(5) 0.9992(4) -0.0022(4) 0.0387(12) Uani 1 1 d . . . . .
H28 H 0.775710 1.023035 -0.052198 0.046 Uiso 1 1 calc R U . . .
C29 C 0.6154(5) 1.0561(4) 0.0089(4) 0.0332(11) Uani 1 1 d . . . . .
H29 H 0.591212 1.118041 -0.033190 0.040 Uiso 1 1 calc R U . . .
C30 C 0.5433(4) 1.0192(4) 0.0839(4) 0.0272(10) Uani 1 1 d . . . . .
C31 C 0.4272(4) 1.0738(4) 0.1073(3) 0.0276(10) Uani 1 1 d . . . . .
C32 C 0.3620(4) 1.1668(4) 0.0691(4) 0.0290(10) Uani 1 1 d . . . . .
H32 H 0.383814 1.212376 0.014280 0.035 Uiso 1 1 calc R U . . .
C33 C 0.2584(4) 1.1810(4) 0.1262(4) 0.0300(11) Uani 1 1 d . . . . .
C34 C 0.1587(5) 1.2747(4) 0.1209(4) 0.0360(12) Uani 1 1 d . . . . .
C35 C 0.0588(5) 1.2519(4) 0.1271(5) 0.0410(13) Uani 1 1 d . . . . .
H35A H -0.003868 1.314196 0.127470 0.061 Uiso 1 1 calc R U . . .
H35B H 0.044727 1.201659 0.183869 0.061 Uiso 1 1 calc R U . . .
H35C H 0.071834 1.225367 0.073875 0.061 Uiso 1 1 calc R U . . .
C36 C 0.1360(5) 1.3267(4) 0.1981(5) 0.0463(15) Uani 1 1 d . . . . .
H36A H 0.201131 1.338839 0.194427 0.069 Uiso 1 1 calc R U . . .
H36B H 0.115482 1.283133 0.257962 0.069 Uiso 1 1 calc R U . . .
H36C H 0.076939 1.391325 0.191068 0.069 Uiso 1 1 calc R U . . .
C37 C 0.1825(5) 1.3477(4) 0.0280(5) 0.0454(15) Uani 1 1 d . . . . .
H37A H 0.199067 1.314995 -0.022112 0.068 Uiso 1 1 calc R U . . .
H37B H 0.244469 1.365605 0.023036 0.068 Uiso 1 1 calc R U . . .
H37C H 0.119121 1.409039 0.023721 0.068 Uiso 1 1 calc R U . . .
C38 C 0.1855(4) 1.0664(4) 0.2771(4) 0.0311(11) Uani 1 1 d . . . . .
H38A H 0.123370 1.127727 0.290323 0.037 Uiso 1 1 calc R U . . .
H38B H 0.218568 1.036418 0.330192 0.037 Uiso 1 1 calc R U . . .
C39 C 0.1441(4) 0.9911(4) 0.2682(4) 0.0290(10) Uani 1 1 d . . . . .
H39A H 0.205857 0.930279 0.253124 0.035 Uiso 1 1 calc R U . . .
H39B H 0.107657 1.021705 0.217062 0.035 Uiso 1 1 calc R U . . .
C40 C 0.0642(4) 0.9599(4) 0.3578(4) 0.0317(11) Uani 1 1 d . . . . .
H40A H 0.005071 1.022030 0.373296 0.038 Uiso 1 1 calc R U . . .
H40B H 0.102352 0.928877 0.407783 0.038 Uiso 1 1 calc R U . . .
C41 C -0.0797(5) 0.8570(4) 0.4512(4) 0.0361(12) Uani 1 1 d . . . . .
H41 H -0.047074 0.833248 0.504770 0.043 Uiso 1 1 calc R U . . .
C42 C -0.1162(5) 0.7735(4) 0.4488(5) 0.0442(14) Uani 1 1 d . . . . .
H42A H -0.055833 0.708641 0.455018 0.053 Uiso 1 1 calc R U . . .
H42B H -0.177019 0.767159 0.503176 0.053 Uiso 1 1 calc R U . . .
C43 C -0.1518(6) 0.7890(5) 0.3623(5) 0.0510(16) Uani 1 1 d . . . . .
H43A H -0.150836 0.723190 0.359290 0.061 Uiso 1 1 calc R U . . .
H43B H -0.227365 0.835592 0.368913 0.061 Uiso 1 1 calc R U . . .
C44 C -0.0825(5) 0.8312(5) 0.2712(5) 0.0422(13) Uani 1 1 d . . . . .
H44A H -0.123977 0.858456 0.223797 0.051 Uiso 1 1 calc R U . . .
H44B H -0.017328 0.774668 0.251775 0.051 Uiso 1 1 calc R U . . .
C45 C -0.0461(5) 0.9149(4) 0.2738(4) 0.0360(12) Uani 1 1 d . . . . .
H45 H 0.008066 0.928186 0.214628 0.043 Uiso 1 1 calc R U . . .
C46 C -0.1409(5) 1.0148(4) 0.2837(5) 0.0433(14) Uani 1 1 d . . . . .
H46A H -0.111087 1.068642 0.272801 0.052 Uiso 1 1 calc R U . . .
H46B H -0.179005 1.033580 0.235187 0.052 Uiso 1 1 calc R U . . .
C47 C -0.2234(5) 1.0115(5) 0.3773(5) 0.0461(15) Uani 1 1 d . . . . .
H47A H -0.271555 0.977251 0.378809 0.055 Uiso 1 1 calc R U . . .
H47B H -0.268496 1.081711 0.383136 0.055 Uiso 1 1 calc R U . . .
C48 C -0.1745(5) 0.9574(5) 0.4608(4) 0.0421(13) Uani 1 1 d . . . . .
H48A H -0.232297 0.943360 0.515445 0.050 Uiso 1 1 calc R U . . .
H48B H -0.148664 1.003870 0.472478 0.050 Uiso 1 1 calc R U . . .
C49 C 0.067(3) 0.983(2) -0.030(3) 0.052(6) Uani 0.179(12) 1 d D U P A -1
H49A H 0.121538 1.005021 -0.083495 0.062 Uiso 0.179(12) 1 calc R U P A -1
H49B H 0.104472 0.933949 0.017299 0.062 Uiso 0.179(12) 1 calc R U P A -1
Cl1 Cl 0.012(4) 0.926(4) -0.064(3) 0.048(5) Uani 0.179(12) 1 d D U P A -1
Cl2 Cl -0.021(2) 1.0830(18) 0.0121(16) 0.059(5) Uani 0.179(12) 1 d D U P A -1
C50 C 0.007(3) 1.047(2) -0.044(2) 0.052(5) Uani 0.195(12) 1 d D U P B -2
H50A H -0.056313 1.090582 -0.070380 0.062 Uiso 0.195(12) 1 calc R U P B -2
H50B H 0.070196 1.062738 -0.089039 0.062 Uiso 0.195(12) 1 calc R U P B -2
Cl3 Cl 0.024(3) 0.930(3) -0.044(3) 0.055(6) Uani 0.195(12) 1 d D U P B -2
Cl4 Cl -0.013(4) 1.086(4) 0.048(3) 0.051(7) Uani 0.195(12) 1 d D U P B -2
B1 B 0.2036(5) 0.6218(4) 0.4719(4) 0.0338(13) Uani 1 1 d . . . . .
B2 B 0.0101(5) 0.8814(4) 0.3575(4) 0.0313(12) Uani 1 1 d . . . . .
N1 N 0.3134(3) 0.5679(3) -0.0290(3) 0.0261(8) Uani 1 1 d . . . . .
N2 N 0.3135(3) 0.4735(3) 0.1454(3) 0.0244(8) Uani 1 1 d . . . . .
N3 N 0.3251(3) 0.4109(3) 0.2275(3) 0.0267(8) Uani 1 1 d . . . . .
N4 N 0.5772(3) 0.9297(3) 0.1436(3) 0.0269(8) Uani 1 1 d . . . . .
N5 N 0.3672(3) 1.0302(3) 0.1844(3) 0.0263(8) Uani 1 1 d . . . . .
N6 N 0.2649(4) 1.0962(3) 0.1951(3) 0.0283(9) Uani 1 1 d . . . . .
N7 N 0.1927(4) 0.7331(3) 0.3944(3) 0.0316(9) Uani 1 1 d . . . . .
H7A H 0.179891 0.780415 0.425055 0.038 Uiso 1 1 calc R U . . .
H7B H 0.258382 0.726969 0.353655 0.038 Uiso 1 1 calc R U . . .
N8 N 0.1121(3) 0.7739(3) 0.3410(3) 0.0296(9) Uani 1 1 d . . . . .
H8A H 0.082796 0.725451 0.352134 0.036 Uiso 1 1 calc R U . . .
H8B H 0.147516 0.783737 0.280362 0.036 Uiso 1 1 calc R U . . .
Zn1 Zn 0.21014(5) 0.61151(5) 0.09231(5) 0.02722(17) Uani 1 1 d . . . . .
Zn2 Zn 0.45486(6) 0.89329(5) 0.25297(5) 0.02773(17) Uani 1 1 d . . . . .
Br1 Br 0.03200(5) 0.62208(4) 0.11990(5) 0.04290(18) Uani 1 1 d . . . . .
Br2 Br 0.24045(5) 0.74826(4) 0.10989(4) 0.03599(16) Uani 1 1 d . . . . .
Br3 Br 0.46253(6) 0.88946(5) 0.39699(4) 0.0488(2) Uani 1 1 d . . . . .
Br4 Br 0.42536(5) 0.75834(4) 0.23073(4) 0.03714(17) Uani 1 1 d . . . . .

loop_
_atom_site_aniso_label
_atom_site_aniso_U_11
_atom_site_aniso_U_22
_atom_site_aniso_U_33
_atom_site_aniso_U_23
_atom_site_aniso_U_13
_atom_site_aniso_U_12
C1 0.040(3) 0.037(3) 0.040(3) 0.002(2) -0.015(3) -0.009(3)
C2 0.036(3) 0.031(3) 0.036(3) -0.002(2) -0.014(2) -0.014(2)
C3 0.048(3) 0.039(3) 0.031(3) -0.003(2) -0.014(2) -0.019(3)
C4 0.044(3) 0.036(3) 0.032(3) -0.011(2) -0.006(2) -0.019(2)
C5 0.034(3) 0.025(3) 0.035(3) -0.010(2) -0.007(2) -0.010(2)
C6 0.026(2) 0.019(2) 0.033(3) -0.0054(19) -0.0104(19) -0.0091(18)
C7 0.025(2) 0.017(2) 0.032(2) -0.0080(19) -0.0080(19) -0.0064(18)
C8 0.030(2) 0.018(2) 0.034(3) -0.0087(19) -0.012(2) -0.0056(19)
C9 0.031(2) 0.014(2) 0.034(3) -0.0051(19) -0.013(2) -0.0064(18)
C10 0.044(3) 0.023(3) 0.034(3) -0.002(2) -0.017(2) -0.008(2)
C11 0.051(3) 0.021(3) 0.043(3) -0.003(2) -0.014(3) -0.012(2)
C12 0.043(3) 0.029(3) 0.048(3) 0.001(3) -0.022(3) 0.000(2)
C13 0.070(4) 0.036(3) 0.038(3) 0.001(3) -0.029(3) -0.020(3)
C14 0.038(3) 0.027(3) 0.028(2) -0.010(2) -0.003(2) -0.012(2)
C15 0.040(3) 0.022(2) 0.030(3) -0.006(2) -0.008(2) -0.011(2)
C16 0.044(3) 0.022(3) 0.034(3) -0.007(2) -0.008(2) -0.009(2)
C17 0.049(3) 0.031(3) 0.044(3) -0.010(2) -0.020(3) -0.004(3)
C18 0.068(5) 0.036(3) 0.058(4) -0.009(3) -0.034(4) 0.005(3)
C19 0.106(7) 0.037(4) 0.045(4) 0.002(3) -0.029(4) -0.003(4)
C20 0.086(5) 0.040(4) 0.032(3) -0.003(3) 0.001(3) -0.015(4)
C21 0.056(4) 0.031(3) 0.035(3) -0.009(2) -0.010(3) -0.009(3)
C22 0.073(5) 0.041(3) 0.037(3) -0.016(3) -0.014(3) -0.010(3)
C23 0.089(6) 0.056(4) 0.062(5) -0.025(4) -0.041(4) -0.010(4)
C24 0.062(4) 0.045(4) 0.064(4) -0.011(3) -0.036(4) -0.012(3)
C25 0.037(3) 0.036(3) 0.046(3) -0.004(3) -0.013(3) -0.006(2)
C26 0.033(3) 0.025(3) 0.039(3) -0.011(2) -0.011(2) -0.005(2)
C27 0.033(3) 0.033(3) 0.050(3) -0.012(3) -0.006(2) -0.010(2)
C28 0.039(3) 0.033(3) 0.040(3) -0.009(2) 0.000(2) -0.015(2)
C29 0.045(3) 0.022(2) 0.034(3) -0.004(2) -0.011(2) -0.013(2)
C30 0.034(3) 0.022(2) 0.032(2) -0.008(2) -0.012(2) -0.010(2)
C31 0.035(3) 0.020(2) 0.032(3) -0.0031(19) -0.013(2) -0.011(2)
C32 0.036(3) 0.019(2) 0.034(3) 0.000(2) -0.015(2) -0.011(2)
C33 0.036(3) 0.021(2) 0.040(3) -0.007(2) -0.016(2) -0.011(2)
C34 0.036(3) 0.021(3) 0.055(4) -0.004(2) -0.021(3) -0.010(2)
C35 0.036(3) 0.033(3) 0.061(4) -0.010(3) -0.022(3) -0.009(2)
C36 0.045(3) 0.025(3) 0.076(5) -0.019(3) -0.024(3) -0.004(2)
C37 0.045(3) 0.023(3) 0.064(4) 0.007(3) -0.025(3) -0.010(2)
C38 0.034(3) 0.023(2) 0.037(3) -0.009(2) -0.007(2) -0.009(2)
C39 0.029(2) 0.023(2) 0.036(3) -0.010(2) -0.007(2) -0.008(2)
C40 0.033(3) 0.023(2) 0.036(3) -0.010(2) -0.007(2) -0.006(2)
C41 0.034(3) 0.028(3) 0.045(3) -0.010(2) -0.009(2) -0.009(2)
C42 0.043(3) 0.032(3) 0.054(4) -0.010(3) 0.000(3) -0.018(3)
C43 0.044(3) 0.039(3) 0.080(5) -0.024(3) -0.012(3) -0.018(3)
C44 0.042(3) 0.037(3) 0.054(4) -0.019(3) -0.016(3) -0.009(3)
C45 0.040(3) 0.026(3) 0.042(3) -0.010(2) -0.012(2) -0.009(2)
C46 0.046(3) 0.032(3) 0.052(4) -0.008(3) -0.021(3) -0.007(3)
C47 0.034(3) 0.033(3) 0.066(4) -0.015(3) -0.014(3) -0.002(2)
C48 0.033(3) 0.039(3) 0.051(4) -0.020(3) 0.000(2) -0.010(2)
C49 0.049(8) 0.052(9) 0.048(11) -0.011(9) -0.014(8) -0.008(7)
Cl1 0.046(7) 0.054(9) 0.047(11) -0.013(9) -0.019(8) -0.011(7)
Cl2 0.054(6) 0.052(7) 0.047(10) -0.010(8) -0.008(8) -0.001(5)
C50 0.049(7) 0.056(8) 0.044(10) -0.010(8) -0.014(8) -0.009(7)
Cl3 0.053(9) 0.059(8) 0.044(12) -0.011(9) -0.016(9) -0.007(7)
Cl4 0.040(7) 0.058(10) 0.039(11) 0.003(8) -0.007(8) -0.012(7)
B1 0.044(3) 0.018(3) 0.035(3) -0.006(2) -0.010(3) -0.006(2)
B2 0.033(3) 0.020(3) 0.039(3) -0.010(2) -0.008(2) -0.005(2)
N1 0.024(2) 0.022(2) 0.031(2) -0.0053(17) -0.0088(16) -0.0065(16)
N2 0.028(2) 0.0161(19) 0.028(2) -0.0025(16) -0.0090(16) -0.0068(16)
N3 0.034(2) 0.0182(19) 0.029(2) -0.0058(16) -0.0100(17) -0.0073(17)
N4 0.031(2) 0.020(2) 0.030(2) -0.0021(16) -0.0105(17) -0.0090(17)
N5 0.030(2) 0.0178(19) 0.031(2) -0.0052(16) -0.0097(17) -0.0061(16)
N6 0.034(2) 0.0167(19) 0.037(2) -0.0032(17) -0.0148(18) -0.0088(17)
N7 0.035(2) 0.024(2) 0.036(2) -0.0086(18) -0.0113(19) -0.0076(18)
N8 0.032(2) 0.024(2) 0.033(2) -0.0043(17) -0.0109(18) -0.0081(17)
Zn1 0.0272(3) 0.0183(3) 0.0354(4) -0.0075(3) -0.0082(3) -0.0053(3)
Zn2 0.0354(4) 0.0188(3) 0.0292(3) -0.0034(3) -0.0099(3) -0.0092(3)
Br1 0.0270(3) 0.0326(3) 0.0666(4) -0.0144(3) -0.0087(3) -0.0073(2)
Br2 0.0423(3) 0.0228(3) 0.0477(3) -0.0089(2) -0.0142(3) -0.0121(2)
Br3 0.0779(5) 0.0339(3) 0.0341(3) -0.0063(2) -0.0237(3) -0.0110(3)
Br4 0.0470(3) 0.0245(3) 0.0448(3) -0.0102(2) -0.0118(3) -0.0143(2)

loop_
_atom_type_symbol
_atom_type_description
_atom_type_scat_dispersion_real
_atom_type_scat_dispersion_imag
_atom_type_scat_source
C C 0.0181 0.0091 'International Tables Vol C Tables 4.2.6.8 and 6.1.1.4'
H H 0.0000 0.0000 'International Tables Vol C Tables 4.2.6.8 and 6.1.1.4'
B B 0.0090 0.0039 'International Tables Vol C Tables 4.2.6.8 and 6.1.1.4'
N N 0.0311 0.0180 'International Tables Vol C Tables 4.2.6.8 and 6.1.1.4'
Zn Zn -1.5491 0.6778 'International Tables Vol C Tables 4.2.6.8 and 6.1.1.4'
Br Br -0.6763 1.2805 'International Tables Vol C Tables 4.2.6.8 and 6.1.1.4'
Cl Cl 0.3639 0.7018 'International Tables Vol C Tables 4.2.6.8 and 6.1.1.4'

loop_
_geom_angle_atom_site_label_1
_geom_angle_atom_site_label_2
_geom_angle_atom_site_label_3
_geom_angle
C2 C1 H1A 109.5
C2 C1 H1B 109.5
H1A C1 H1B 109.5
C2 C1 H1C 109.5
H1A C1 H1C 109.5
H1B C1 H1C 109.5
N1 C2 C3 121.0(5)
N1 C2 C1 116.5(5)
C3 C2 C1 122.5(5)
C4 C3 C2 120.3(5)
C4 C3 H3 119.9
C2 C3 H3 119.9
C3 C4 C5 119.4(5)
C3 C4 H4 120.3
C5 C4 H4 120.3
C6 C5 C4 117.8(5)
C6 C5 H5 121.1
C4 C5 H5 121.1
N1 C6 C5 122.4(5)
N1 C6 C7 114.7(4)
C5 C6 C7 122.8(4)
N2 C7 C8 109.9(4)
N2 C7 C6 117.5(4)
C8 C7 C6 132.5(4)
C7 C8 C9 106.5(4)
C7 C8 H8 126.7
C9 C8 H8 126.7
N3 C9 C8 105.8(4)
N3 C9 C10 125.9(5)
C8 C9 C10 128.0(4)
C9 C10 C11 108.7(4)
C9 C10 C12 108.5(5)
C11 C10 C12 108.1(5)
C9 C10 C13 112.7(4)
C11 C10 C13 110.1(5)
C12 C10 C13 108.6(5)
C10 C11 H11A 109.5
C10 C11 H11B 109.5
H11A C11 H11B 109.5
C10 C11 H11C 109.5
H11A C11 H11C 109.5
H11B C11 H11C 109.5
C10 C12 H12A 109.5
C10 C12 H12B 109.5
H12A C12 H12B 109.5
C10 C12 H12C 109.5
H12A C12 H12C 109.5
H12B C12 H12C 109.5
C10 C13 H13A 109.5
C10 C13 H13B 109.5
H13A C13 H13B 109.5
C10 C13 H13C 109.5
H13A C13 H13C 109.5
H13B C13 H13C 109.5
N3 C14 C15 113.3(4)
N3 C14 H14A 108.9
C15 C14 H14A 108.9
N3 C14 H14B 108.9
C15 C14 H14B 108.9
H14A C14 H14B 107.7
C14 C15 C16 110.6(4)
C14 C15 H15A 109.5
C16 C15 H15A 109.5
C14 C15 H15B 109.5
C16 C15 H15B 109.5
H15A C15 H15B 108.1
C15 C16 B1 116.9(5)
C15 C16 H16A 108.1
B1 C16 H16A 108.1
C15 C16 H16B 108.1
B1 C16 H16B 108.1
H16A C16 H16B 107.3
C18 C17 C24 112.7(5)
C18 C17 B1 107.5(5)
C24 C17 B1 111.1(5)
C18 C17 H17 108.5
C24 C17 H17 108.5
B1 C17 H17 108.5
C19 C18 C17 115.0(6)
C19 C18 H18A 108.5
C17 C18 H18A 108.5
C19 C18 H18B 108.5
C17 C18 H18B 108.5
H18A C18 H18B 107.5
C18 C19 C20 115.5(6)
C18 C19 H19A 108.4
C20 C19 H19A 108.4
C18 C19 H19B 108.4
C20 C19 H19B 108.4
H19A C19 H19B 107.5
C19 C20 C21 116.0(7)
C19 C20 H20A 108.3
C21 C20 H20A 108.3
C19 C20 H20B 108.3
C21 C20 H20B 108.3
H20A C20 H20B 107.4
C22 C21 C20 112.3(5)
C22 C21 B1 111.0(5)
C20 C21 B1 107.4(5)
C22 C21 H21 108.7
C20 C21 H21 108.7
B1 C21 H21 108.7
C23 C22 C21 114.8(6)
C23 C22 H22A 108.6
C21 C22 H22A 108.6
C23 C22 H22B 108.6
C21 C22 H22B 108.6
H22A C22 H22B 107.5
C22 C23 C24 115.3(5)
C22 C23 H23A 108.4
C24 C23 H23A 108.4
C22 C23 H23B 108.4
C24 C23 H23B 108.4
H23A C23 H23B 107.5
C23 C24 C17 115.3(6)
C23 C24 H24A 108.5
C17 C24 H24A 108.5
C23 C24 H24B 108.5
C17 C24 H24B 108.5
H24A C24 H24B 107.5
C26 C25 H25A 109.5
C26 C25 H25B 109.5
H25A C25 H25B 109.5
C26 C25 H25C 109.5
H25A C25 H25C 109.5
H25B C25 H25C 109.5
N4 C26 C27 119.7(5)
N4 C26 C25 116.7(5)
C27 C26 C25 123.6(5)
C28 C27 C26 120.0(5)
C28 C27 H27 120.0
C26 C27 H27 120.0
C27 C28 C29 121.1(5)
C27 C28 H28 119.5
C29 C28 H28 119.5
C28 C29 C30 117.3(5)
C28 C29 H29 121.3
C30 C29 H29 121.3
N4 C30 C29 121.7(5)
N4 C30 C31 114.9(4)
C29 C30 C31 123.4(5)
N5 C31 C32 109.6(5)
N5 C31 C30 116.9(4)
C32 C31 C30 133.4(5)
C31 C32 C33 106.8(5)
C31 C32 H32 126.6
C33 C32 H32 126.6
N6 C33 C32 106.1(4)
N6 C33 C34 125.4(5)
C32 C33 C34 128.2(5)
C33 C34 C37 108.4(5)
C33 C34 C35 113.1(4)
C37 C34 C35 107.6(5)
C33 C34 C36 108.8(5)
C37 C34 C36 108.4(5)
C35 C34 C36 110.4(5)
C34 C35 H35A 109.5
C34 C35 H35B 109.5
H35A C35 H35B 109.5
C34 C35 H35C 109.5
H35A C35 H35C 109.5
H35B C35 H35C 109.5
C34 C36 H36A 109.5
C34 C36 H36B 109.5
H36A C36 H36B 109.5
C34 C36 H36C 109.5
H36A C36 H36C 109.5
H36B C36 H36C 109.5
C34 C37 H37A 109.5
C34 C37 H37B 109.5
H37A C37 H37B 109.5
C34 C37 H37C 109.5
H37A C37 H37C 109.5
H37B C37 H37C 109.5
N6 C38 C39 114.0(4)
N6 C38 H38A 108.8
C39 C38 H38A 108.8
N6 C38 H38B 108.8
C39 C38 H38B 108.8
H38A C38 H38B 107.7
C38 C39 C40 111.3(4)
C38 C39 H39A 109.4
C40 C39 H39A 109.4
C38 C39 H39B 109.4
C40 C39 H39B 109.4
H39A C39 H39B 108.0
C39 C40 B2 116.8(4)
C39 C40 H40A 108.1
B2 C40 H40A 108.1
C39 C40 H40B 108.1
B2 C40 H40B 108.1
H40A C40 H40B 107.3
C42 C41 C48 112.5(5)
C42 C41 B2 111.0(5)
C48 C41 B2 107.2(4)
C42 C41 H41 108.7
C48 C41 H41 108.7
B2 C41 H41 108.7
C43 C42 C41 116.2(5)
C43 C42 H42A 108.2
C41 C42 H42A 108.2
C43 C42 H42B 108.2
C41 C42 H42B 108.2
H42A C42 H42B 107.4
C44 C43 C42 115.1(5)
C44 C43 H43A 108.5
C42 C43 H43A 108.5
C44 C43 H43B 108.5
C42 C43 H43B 108.5
H43A C43 H43B 107.5
C43 C44 C45 115.3(5)
C43 C44 H44A 108.4
C45 C44 H44A 108.4
C43 C44 H44B 108.4
C45 C44 H44B 108.4
H44A C44 H44B 107.5
C46 C45 C44 112.3(5)
C46 C45 B2 107.9(4)
C44 C45 B2 111.8(5)
C46 C45 H45 108.2
C44 C45 H45 108.2
B2 C45 H45 108.2
C47 C46 C45 114.9(5)
C47 C46 H46A 108.5
C45 C46 H46A 108.5
C47 C46 H46B 108.5
C45 C46 H46B 108.5
H46A C46 H46B 107.5
C46 C47 C48 115.0(5)
C46 C47 H47A 108.5
C48 C47 H47A 108.5
C46 C47 H47B 108.5
C48 C47 H47B 108.5
H47A C47 H47B 107.5
C47 C48 C41 115.1(5)
C47 C48 H48A 108.5
C41 C48 H48A 108.5
C47 C48 H48B 108.5
C41 C48 H48B 108.5
H48A C48 H48B 107.5
Cl1 C49 Cl2 114(3)
Cl1 C49 H49A 108.8
Cl2 C49 H49A 108.8
Cl1 C49 H49B 108.8
Cl2 C49 H49B 108.8
H49A C49 H49B 107.7
Cl3 C50 Cl4 125(3)
Cl3 C50 H50A 106.2
Cl4 C50 H50A 106.2
Cl3 C50 H50B 106.2
Cl4 C50 H50B 106.2
H50A C50 H50B 106.4
C17 B1 C21 106.3(5)
C17 B1 C16 115.4(5)
C21 B1 C16 114.3(5)
C17 B1 N7 104.2(5)
C21 B1 N7 109.3(4)
C16 B1 N7 106.8(4)
C45 B2 C41 106.1(5)
C45 B2 C40 115.0(5)
C41 B2 C40 114.9(4)
C45 B2 N8 104.8(4)
C41 B2 N8 109.2(4)
C40 B2 N8 106.3(4)
C2 N1 C6 119.1(4)
C2 N1 Zn1 126.6(3)
C6 N1 Zn1 114.2(3)
C7 N2 N3 106.7(4)
C7 N2 Zn1 113.9(3)
N3 N2 Zn1 139.4(3)
N2 N3 C9 111.1(4)
N2 N3 C14 117.2(4)
C9 N3 C14 131.7(4)
C26 N4 C30 120.3(4)
C26 N4 Zn2 125.3(3)
C30 N4 Zn2 114.4(3)
C31 N5 N6 106.5(4)
C31 N5 Zn2 114.2(3)
N6 N5 Zn2 139.2(3)
N5 N6 C33 111.0(4)
N5 N6 C38 116.2(4)
C33 N6 C38 132.7(4)
N8 N7 B1 120.0(4)
N8 N7 H7A 107.3
B1 N7 H7A 107.3
N8 N7 H7B 107.3
B1 N7 H7B 107.3
H7A N7 H7B 106.9
N7 N8 B2 119.0(4)
N7 N8 H8A 107.6
B2 N8 H8A 107.6
N7 N8 H8B 107.6
B2 N8 H8B 107.6
H8A N8 H8B 107.0
N2 Zn1 N1 79.64(16)
N2 Zn1 Br1 116.35(11)
N1 Zn1 Br1 115.57(11)
N2 Zn1 Br2 111.95(11)
N1 Zn1 Br2 109.67(11)
Br1 Zn1 Br2 117.67(3)
N5 Zn2 N4 79.58(16)
N5 Zn2 Br3 115.89(12)
N4 Zn2 Br3 115.82(12)
N5 Zn2 Br4 110.79(11)
N4 Zn2 Br4 108.46(11)
Br3 Zn2 Br4 119.48(3)

loop_
_geom_bond_atom_site_label_1
_geom_bond_atom_site_label_2
_geom_bond_distance
C1 C2 1.511(8)
C1 H1A 0.9800
C1 H1B 0.9800
C1 H1C 0.9800
C2 N1 1.336(7)
C2 C3 1.376(8)
C3 C4 1.369(8)
C3 H3 0.9500
C4 C5 1.393(8)
C4 H4 0.9500
C5 C6 1.374(7)
C5 H5 0.9500
C6 N1 1.360(6)
C6 C7 1.471(7)
C7 N2 1.340(6)
C7 C8 1.384(7)
C8 C9 1.389(7)
C8 H8 0.9500
C9 N3 1.366(6)
C9 C10 1.520(7)
C10 C11 1.525(8)
C10 C12 1.527(8)
C10 C13 1.536(8)
C11 H11A 0.9800
C11 H11B 0.9800
C11 H11C 0.9800
C12 H12A 0.9800
C12 H12B 0.9800
C12 H12C 0.9800
C13 H13A 0.9800
C13 H13B 0.9800
C13 H13C 0.9800
C14 N3 1.471(6)
C14 C15 1.520(7)
C14 H14A 0.9900
C14 H14B 0.9900
C15 C16 1.529(7)
C15 H15A 0.9900
C15 H15B 0.9900
C16 B1 1.633(8)
C16 H16A 0.9900
C16 H16B 0.9900
C17 C18 1.539(9)
C17 C24 1.546(9)
C17 B1 1.622(9)
C17 H17 1.0000
C18 C19 1.536(12)
C18 H18A 0.9900
C18 H18B 0.9900
C19 C20 1.536(12)
C19 H19A 0.9900
C19 H19B 0.9900
C20 C21 1.548(9)
C20 H20A 0.9900
C20 H20B 0.9900
C21 C22 1.547(9)
C21 B1 1.625(9)
C21 H21 1.0000
C22 C23 1.514(11)
C22 H22A 0.9900
C22 H22B 0.9900
C23 C24 1.537(11)
C23 H23A 0.9900
C23 H23B 0.9900
C24 H24A 0.9900
C24 H24B 0.9900
C25 C26 1.491(8)
C25 H25A 0.9800
C25 H25B 0.9800
C25 H25C 0.9800
C26 N4 1.351(7)
C26 C27 1.388(8)
C27 C28 1.363(9)
C27 H27 0.9500
C28 C29 1.385(8)
C28 H28 0.9500
C29 C30 1.386(8)
C29 H29 0.9500
C30 N4 1.362(6)
C30 C31 1.461(7)
C31 N5 1.352(7)
C31 C32 1.381(7)
C32 C33 1.390(8)
C32 H32 0.9500
C33 N6 1.362(7)
C33 C34 1.518(7)
C34 C37 1.536(9)
C34 C35 1.536(8)
C34 C36 1.536(9)
C35 H35A 0.9800
C35 H35B 0.9800
C35 H35C 0.9800
C36 H36A 0.9800
C36 H36B 0.9800
C36 H36C 0.9800
C37 H37A 0.9800
C37 H37B 0.9800
C37 H37C 0.9800
C38 N6 1.463(7)
C38 C39 1.521(7)
C38 H38A 0.9900
C38 H38B 0.9900
C39 C40 1.539(7)
C39 H39A 0.9900
C39 H39B 0.9900
C40 B2 1.636(8)
C40 H40A 0.9900
C40 H40B 0.9900
C41 C42 1.540(8)
C41 C48 1.548(8)
C41 B2 1.624(8)
C41 H41 1.0000
C42 C43 1.539(10)
C42 H42A 0.9900
C42 H42B 0.9900
C43 C44 1.532(10)
C43 H43A 0.9900
C43 H43B 0.9900
C44 C45 1.544(8)
C44 H44A 0.9900
C44 H44B 0.9900
C45 C46 1.544(8)
C45 B2 1.616(9)
C45 H45 1.0000
C46 C47 1.532(9)
C46 H46A 0.9900
C46 H46B 0.9900
C47 C48 1.533(9)
C47 H47A 0.9900
C47 H47B 0.9900
C48 H48A 0.9900
C48 H48B 0.9900
C49 Cl1 1.65(3)
C49 Cl2 1.66(2)
C49 H49A 0.9900
C49 H49B 0.9900
C50 Cl3 1.65(3)
C50 Cl4 1.66(3)
C50 H50A 0.9900
C50 H50B 0.9900
B1 N7 1.688(7)
B2 N8 1.676(7)
N1 Zn1 2.083(4)
N2 N3 1.346(6)
N2 Zn1 2.069(4)
N4 Zn2 2.075(4)
N5 N6 1.353(6)
N5 Zn2 2.061(4)
N7 N8 1.459(6)
N7 H7A 0.9100
N7 H7B 0.9100
N8 H8A 0.9100
N8 H8B 0.9100
Zn1 Br1 2.3253(9)
Zn1 Br2 2.3604(8)
Zn2 Br3 2.3101(9)
Zn2 Br4 2.3635(8)

loop_
_geom_hbond_atom_site_label_D
_geom_hbond_atom_site_label_H
_geom_hbond_atom_site_label_A
_geom_hbond_distance_DH
_geom_hbond_distance_HA
_geom_hbond_distance_DA
_geom_hbond_angle_DHA
_geom_hbond_publ_flag
N7 H7B Br4 0.91 2.57 3.459(5) 165.6 yes
N8 H8B Br2 0.91 2.69 3.553(4) 158.7 yes

loop_
_geom_torsion_atom_site_label_1
_geom_torsion_atom_site_label_2
_geom_torsion_atom_site_label_3
_geom_torsion_atom_site_label_4
_geom_torsion
N1 C2 C3 C4 -1.0(8)
C1 C2 C3 C4 178.8(5)
C2 C3 C4 C5 0.3(8)
C3 C4 C5 C6 0.1(8)
C4 C5 C6 N1 0.2(7)
C4 C5 C6 C7 176.9(4)
N1 C6 C7 N2 1.1(6)
C5 C6 C7 N2 -175.8(4)
N1 C6 C7 C8 177.3(5)
C5 C6 C7 C8 0.4(8)
N2 C7 C8 C9 1.0(5)
C6 C7 C8 C9 -175.4(5)
C7 C8 C9 N3 -0.6(5)
C7 C8 C9 C10 173.7(5)
N3 C9 C10 C11 68.7(6)
C8 C9 C10 C11 -104.5(6)
N3 C9 C10 C12 -174.0(5)
C8 C9 C10 C12 12.8(7)
N3 C9 C10 C13 -53.6(7)
C8 C9 C10 C13 133.1(6)
N3 C14 C15 C16 -179.2(4)
C14 C15 C16 B1 176.4(5)
C24 C17 C18 C19 68.0(8)
B1 C17 C18 C19 -54.7(8)
C17 C18 C19 C20 41.5(10)
C18 C19 C20 C21 -40.3(9)
C19 C20 C21 C22 -70.2(8)
C19 C20 C21 B1 52.1(8)
C20 C21 C22 C23 66.8(8)
B1 C21 C22 C23 -53.4(8)
C21 C22 C23 C24 44.0(9)
C22 C23 C24 C17 -43.1(9)
C18 C17 C24 C23 -69.5(8)
B1 C17 C24 C23 51.2(7)
N4 C26 C27 C28 -0.5(8)
C25 C26 C27 C28 178.7(6)
C26 C27 C28 C29 -0.4(9)
C27 C28 C29 C30 1.2(8)
C28 C29 C30 N4 -1.1(7)
C28 C29 C30 C31 176.3(5)
N4 C30 C31 N5 0.0(6)
C29 C30 C31 N5 -177.6(5)
N4 C30 C31 C32 176.2(5)
C29 C30 C31 C32 -1.4(9)
N5 C31 C32 C33 1.0(6)
C30 C31 C32 C33 -175.5(5)
C31 C32 C33 N6 -0.8(5)
C31 C32 C33 C34 173.4(5)
N6 C33 C34 C37 -174.4(5)
C32 C33 C34 C37 12.4(7)
N6 C33 C34 C35 -55.2(7)
C32 C33 C34 C35 131.6(6)
N6 C33 C34 C36 67.9(6)
C32 C33 C34 C36 -105.3(6)
N6 C38 C39 C40 177.8(4)
C38 C39 C40 B2 178.3(4)
C48 C41 C42 C43 69.1(7)
B2 C41 C42 C43 -51.0(7)
C41 C42 C43 C44 40.6(8)
C42 C43 C44 C45 -40.3(7)
C43 C44 C45 C46 -70.0(7)
C43 C44 C45 B2 51.5(7)
C44 C45 C46 C47 69.2(7)
B2 C45 C46 C47 -54.5(7)
C45 C46 C47 C48 43.0(7)
C46 C47 C48 C41 -43.4(7)
C42 C41 C48 C47 -67.6(7)
B2 C41 C48 C47 54.6(6)
C18 C17 B1 C21 66.0(6)
C24 C17 B1 C21 -57.7(6)
C18 C17 B1 C16 -61.8(7)
C24 C17 B1 C16 174.5(5)
C18 C17 B1 N7 -178.5(5)
C24 C17 B1 N7 57.8(6)
C22 C21 B1 C17 58.8(6)
C20 C21 B1 C17 -64.3(6)
C22 C21 B1 C16 -172.7(5)
C20 C21 B1 C16 64.2(7)
C22 C21 B1 N7 -53.2(6)
C20 C21 B1 N7 -176.2(5)
C15 C16 B1 C17 -50.2(7)
C15 C16 B1 C21 -173.9(5)
C15 C16 B1 N7 65.0(6)
C46 C45 B2 C41 65.1(6)
C44 C45 B2 C41 -58.9(6)
C46 C45 B2 C40 -63.1(6)
C44 C45 B2 C40 172.9(5)
C46 C45 B2 N8 -179.4(4)
C44 C45 B2 N8 56.6(6)
C42 C41 B2 C45 58.3(6)
C48 C41 B2 C45 -64.9(5)
C42 C41 B2 C40 -173.4(5)
C48 C41 B2 C40 63.4(6)
C42 C41 B2 N8 -54.2(6)
C48 C41 B2 N8 -177.4(4)
C39 C40 B2 C45 -52.3(6)
C39 C40 B2 C41 -175.9(4)
C39 C40 B2 N8 63.2(6)
C3 C2 N1 C6 1.3(7)
C1 C2 N1 C6 -178.5(4)
C3 C2 N1 Zn1 -176.5(4)
C1 C2 N1 Zn1 3.7(7)
C5 C6 N1 C2 -0.9(7)
C7 C6 N1 C2 -177.9(4)
C5 C6 N1 Zn1 177.2(4)
C7 C6 N1 Zn1 0.2(5)
C8 C7 N2 N3 -0.9(5)
C6 C7 N2 N3 176.1(4)
C8 C7 N2 Zn1 -178.9(3)
C6 C7 N2 Zn1 -1.9(5)
C7 N2 N3 C9 0.6(5)
Zn1 N2 N3 C9 177.7(4)
C7 N2 N3 C14 -179.0(4)
Zn1 N2 N3 C14 -1.8(7)
C8 C9 N3 N2 0.0(5)
C10 C9 N3 N2 -174.4(4)
C8 C9 N3 C14 179.5(5)
C10 C9 N3 C14 5.0(8)
C15 C14 N3 N2 -81.1(6)
C15 C14 N3 C9 99.5(6)
C27 C26 N4 C30 0.7(7)
C25 C26 N4 C30 -178.6(5)
C27 C26 N4 Zn2 -176.7(4)
C25 C26 N4 Zn2 4.0(7)
C29 C30 N4 C26 0.1(7)
C31 C30 N4 C26 -177.5(4)
C29 C30 N4 Zn2 177.8(4)
C31 C30 N4 Zn2 0.2(5)
C32 C31 N5 N6 -0.7(5)
C30 C31 N5 N6 176.4(4)
C32 C31 N5 Zn2 -177.2(3)
C30 C31 N5 Zn2 -0.1(5)
C31 N5 N6 C33 0.2(5)
Zn2 N5 N6 C33 175.3(4)
C31 N5 N6 C38 -177.7(4)
Zn2 N5 N6 C38 -2.7(7)
C32 C33 N6 N5 0.4(5)
C34 C33 N6 N5 -174.0(4)
C32 C33 N6 C38 177.9(5)
C34 C33 N6 C38 3.5(8)
C39 C38 N6 N5 -79.4(5)
C39 C38 N6 C33 103.2(6)
C17 B1 N7 N8 161.0(4)
C21 B1 N7 N8 -85.7(6)
C16 B1 N7 N8 38.4(6)
B1 N7 N8 B2 114.1(5)
C45 B2 N8 N7 168.4(4)
C41 B2 N8 N7 -78.3(5)
C40 B2 N8 N7 46.2(6)
